data_4070211
loop_
_publ_author_name
'Yuan, Jian'
'Hughes, Russell P.'
'Rheingold, Arnold L.'

_publ_section_title
;
 A Monomeric Perfluoroalkyl Iridium(III) Amido Complex with an Ir&#x2550;N
 Double Bond and Its Reactions To Activate sp3Carbon&#x2212;Hydrogen Bonds
 at Room Temperature
;
_journal_issue 16
_journal_name_full Organometallics
_journal_page_first 4646
_journal_paper_doi 10.1021/om900657f
_journal_volume 28
_journal_year 2009
_chemical_formula_sum 'C16 H25 F5 Ir N'
_chemical_formula_weight 518.57
_chemical_name_systematic
; 
 ? 
;
_space_group_IT_number 2
_symmetry_cell_setting triclinic
_symmetry_space_group_name_Hall '-P 1'
_symmetry_space_group_name_H-M 'P -1'
_atom_sites_solution_hydrogens geom
_atom_sites_solution_primary direct
_atom_sites_solution_secondary difmap
_audit_creation_method SHELXL-97
_cell_angle_alpha 109.363(2)
_cell_angle_beta 98.482(2)
_cell_angle_gamma 100.831(2)
_cell_formula_units_Z 2
_cell_length_a 7.9536(2)
_cell_length_b 9.1043(2)
_cell_length_c 13.5083(3)
_cell_measurement_reflns_used 5387
_cell_measurement_temperature 100(2)
_cell_measurement_theta_max 67.91
_cell_measurement_theta_min 5.20
_cell_volume 882.86(4)
_computing_cell_refinement 'Bruker SAINT'
_computing_data_collection 'Bruker APEX2'
_computing_data_reduction 'Bruker SAINT'
_computing_molecular_graphics 'Bruker SHELXTL'
_computing_publication_material 'Bruker SHELXTL'
_computing_structure_refinement 'SHELXL-97 (Sheldrick, 1997)'
_computing_structure_solution 'SHELXS-97 (Sheldrick, 1990)'
_diffrn_ambient_temperature 100(2)
_diffrn_measured_fraction_theta_full 0.966
_diffrn_measured_fraction_theta_max 0.909
_diffrn_measurement_device_type 'Bruker APEX-II CCD'
_diffrn_measurement_method '\f and \w scans'
_diffrn_radiation_monochromator graphite
_diffrn_radiation_source 'fine-focus sealed tube'
_diffrn_radiation_type CuK\a
_diffrn_radiation_wavelength 1.54178
_diffrn_reflns_av_R_equivalents 0.0266
_diffrn_reflns_av_sigmaI/netI 0.0308
_diffrn_reflns_limit_h_max 9
_diffrn_reflns_limit_h_min -9
_diffrn_reflns_limit_k_max 10
_diffrn_reflns_limit_k_min -10
_diffrn_reflns_limit_l_max 16
_diffrn_reflns_limit_l_min -12
_diffrn_reflns_number 7044
_diffrn_reflns_theta_full 65.00
_diffrn_reflns_theta_max 68.02
_diffrn_reflns_theta_min 5.20
_exptl_absorpt_coefficient_mu 15.069
_exptl_absorpt_correction_T_max 0.2268
_exptl_absorpt_correction_T_min 0.1362
_exptl_absorpt_correction_type analytical
_exptl_absorpt_process_details sadabs
_exptl_crystal_colour red
_exptl_crystal_density_diffrn 1.951
_exptl_crystal_density_method 'not measured'
_exptl_crystal_description plate
_exptl_crystal_F_000 500
_exptl_crystal_size_max 0.22
_exptl_crystal_size_mid 0.20
_exptl_crystal_size_min 0.10
_refine_diff_density_max 0.896
_refine_diff_density_min -0.793
_refine_diff_density_rms 0.127
_refine_ls_extinction_method none
_refine_ls_goodness_of_fit_ref 1.013
_refine_ls_hydrogen_treatment constr
_refine_ls_matrix_type full
_refine_ls_number_parameters 208
_refine_ls_number_reflns 2930
_refine_ls_number_restraints 0
_refine_ls_restrained_S_all 1.013
_refine_ls_R_factor_all 0.0274
_refine_ls_R_factor_gt 0.0234
_refine_ls_shift/su_max 0.014
_refine_ls_shift/su_mean 0.002
_refine_ls_structure_factor_coef Fsqd
_refine_ls_weighting_details 'calc w=1/[\s^2^(Fo^2^)+(0.0300P)^2^+2.5000P] where P=(Fo^2^+2Fc^2^)/3'
_refine_ls_weighting_scheme calc
_refine_ls_wR_factor_gt 0.0546
_refine_ls_wR_factor_ref 0.0560
_reflns_number_gt 2716
_reflns_number_total 2930
_reflns_threshold_expression >2sigma(I)
_cod_data_source_file om900657f_si_005.cif
_cod_data_source_block rph501_compound_3
_cod_depositor_comments
;
The following automatic conversions were performed:

'_symmetry_cell_setting' value 'Triclinic' changed to 'triclinic'
according to /home/saulius/struct/CIF-dictionaries/cif_core.dic
dictionary named 'cif_core.dic' version 2.4.2 from 2011-04-26.

Automatic conversion script
Id: cif_fix_values 1715 2011-07-08 13:25:40Z adriana 
;
_cod_original_sg_symbol_H-M P-1
_cod_database_code 4070211

loop_
_symmetry_equiv_pos_as_xyz
'x, y, z'
'-x, -y, -z'

loop_
_atom_site_label
_atom_site_type_symbol
_atom_site_fract_x
_atom_site_fract_y
_atom_site_fract_z
_atom_site_U_iso_or_equiv
_atom_site_adp_type
_atom_site_occupancy
_atom_site_symmetry_multiplicity
_atom_site_calc_flag
_atom_site_refinement_flags
Ir1 Ir 0.05826(2) 0.03078(2) 0.235034(15) 0.00910(7) Uani 1 1 d .
N1 N -0.1308(5) -0.1486(4) 0.2142(3) 0.0133(8) Uani 1 1 d .
H1A H -0.2341 -0.1267 0.2069 0.016 Uiso 1 1 calc R
F1 F -0.3025(3) 0.0741(3) 0.1894(2) 0.0204(6) Uani 1 1 d .
F2 F -0.0962(4) 0.2846(3) 0.2105(2) 0.0198(6) Uani 1 1 d .
F3 F -0.0107(4) 0.3410(3) 0.4283(2) 0.0234(6) Uani 1 1 d .
F4 F -0.2782(4) 0.3279(4) 0.3622(3) 0.0286(7) Uani 1 1 d .
F5 F -0.2171(4) 0.1326(4) 0.4038(3) 0.0270(7) Uani 1 1 d .
C1 C 0.2912(6) -0.0146(6) 0.1665(4) 0.0130(9) Uani 1 1 d .
C2 C 0.2597(6) 0.1372(6) 0.1674(4) 0.0138(9) Uani 1 1 d .
C3 C 0.2861(6) 0.2405(5) 0.2759(4) 0.0134(9) Uani 1 1 d .
C4 C 0.3156(6) 0.1486(6) 0.3416(4) 0.0151(10) Uani 1 1 d .
C5 C 0.3262(6) -0.0076(6) 0.2736(4) 0.0167(10) Uani 1 1 d .
C6 C 0.2982(7) -0.1487(6) 0.0664(4) 0.0234(11) Uani 1 1 d .
H6A H 0.4196 -0.1364 0.0576 0.035 Uiso 1 1 calc R
H6B H 0.2234 -0.1442 0.0034 0.035 Uiso 1 1 calc R
H6C H 0.2560 -0.2526 0.0730 0.035 Uiso 1 1 calc R
C7 C 0.2283(7) 0.1827(7) 0.0709(4) 0.0231(11) Uani 1 1 d .
H7A H 0.3412 0.2293 0.0587 0.035 Uiso 1 1 calc R
H7B H 0.1579 0.2619 0.0831 0.035 Uiso 1 1 calc R
H7C H 0.1651 0.0867 0.0075 0.035 Uiso 1 1 calc R
C8 C 0.2950(7) 0.4167(6) 0.3150(5) 0.0223(11) Uani 1 1 d .
H8A H 0.4155 0.4777 0.3245 0.033 Uiso 1 1 calc R
H8B H 0.2598 0.4489 0.3841 0.033 Uiso 1 1 calc R
H8C H 0.2154 0.4387 0.2622 0.033 Uiso 1 1 calc R
C9 C 0.3568(7) 0.2106(6) 0.4623(4) 0.0227(11) Uani 1 1 d .
H9A H 0.4836 0.2574 0.4902 0.034 Uiso 1 1 calc R
H9B H 0.3196 0.1217 0.4864 0.034 Uiso 1 1 calc R
H9C H 0.2941 0.2932 0.4893 0.034 Uiso 1 1 calc R
C10 C 0.3885(7) -0.1269(6) 0.3148(5) 0.0248(12) Uani 1 1 d .
H10A H 0.5165 -0.1064 0.3251 0.037 Uiso 1 1 calc R
H10B H 0.3334 -0.2363 0.2625 0.037 Uiso 1 1 calc R
H10C H 0.3562 -0.1159 0.3837 0.037 Uiso 1 1 calc R
C11 C -0.1317(6) 0.1591(5) 0.2479(4) 0.0136(9) Uani 1 1 d .
C12 C -0.1591(6) 0.2403(6) 0.3607(4) 0.0195(11) Uani 1 1 d .
C13 C -0.1425(7) -0.3149(6) 0.2077(4) 0.0190(10) Uani 1 1 d .
C14 C -0.0734(10) -0.3102(7) 0.3206(5) 0.0374(16) Uani 1 1 d .
H14A H 0.0496 -0.2480 0.3470 0.056 Uiso 1 1 calc R
H14B H -0.0817 -0.4202 0.3181 0.056 Uiso 1 1 calc R
H14C H -0.1438 -0.2596 0.3691 0.056 Uiso 1 1 calc R
C15 C -0.0354(7) -0.3923(6) 0.1306(4) 0.0198(11) Uani 1 1 d .
H15A H -0.0826 -0.3953 0.0585 0.030 Uiso 1 1 calc R
H15B H -0.0419 -0.5022 0.1278 0.030 Uiso 1 1 calc R
H15C H 0.0873 -0.3292 0.1558 0.030 Uiso 1 1 calc R
C16 C -0.3343(8) -0.4098(7) 0.1646(7) 0.0464(19) Uani 1 1 d .
H16A H -0.3769 -0.4090 0.0929 0.070 Uiso 1 1 calc R
H16B H -0.4049 -0.3604 0.2134 0.070 Uiso 1 1 calc R
H16C H -0.3445 -0.5211 0.1597 0.070 Uiso 1 1 calc R

loop_
_atom_site_aniso_label
_atom_site_aniso_U_11
_atom_site_aniso_U_22
_atom_site_aniso_U_33
_atom_site_aniso_U_23
_atom_site_aniso_U_13
_atom_site_aniso_U_12
Ir1 0.01070(10) 0.00593(10) 0.00961(10) 0.00184(7) 0.00252(7) 0.00135(7)
N1 0.0171(19) 0.0101(19) 0.0122(19) 0.0017(15) 0.0082(15) 0.0030(15)
F1 0.0133(13) 0.0146(14) 0.0269(16) 0.0037(12) -0.0016(11) 0.0008(11)
F2 0.0221(14) 0.0110(13) 0.0278(16) 0.0101(12) 0.0040(12) 0.0036(11)
F3 0.0249(15) 0.0153(14) 0.0203(16) -0.0038(12) 0.0056(12) 0.0014(12)
F4 0.0269(16) 0.0232(16) 0.039(2) 0.0071(14) 0.0177(14) 0.0142(13)
F5 0.0360(17) 0.0204(15) 0.0281(17) 0.0090(13) 0.0194(14) 0.0059(13)
C1 0.009(2) 0.016(2) 0.013(2) 0.0008(19) 0.0077(17) 0.0044(18)
C2 0.009(2) 0.013(2) 0.021(3) 0.010(2) 0.0083(18) -0.0018(18)
C3 0.009(2) 0.011(2) 0.014(2) 0.0010(18) 0.0016(17) -0.0041(17)
C4 0.008(2) 0.019(2) 0.014(2) 0.0047(19) -0.0007(17) -0.0015(18)
C5 0.006(2) 0.018(2) 0.025(3) 0.011(2) 0.0000(18) 0.0005(18)
C6 0.021(3) 0.025(3) 0.020(3) 0.000(2) 0.011(2) 0.004(2)
C7 0.023(3) 0.032(3) 0.016(3) 0.014(2) 0.007(2) 0.000(2)
C8 0.018(2) 0.010(2) 0.034(3) 0.008(2) 0.003(2) -0.0040(19)
C9 0.021(2) 0.027(3) 0.015(3) 0.003(2) 0.002(2) 0.005(2)
C10 0.017(2) 0.021(3) 0.038(3) 0.013(2) 0.000(2) 0.008(2)
C11 0.012(2) 0.008(2) 0.019(3) 0.0044(19) 0.0023(18) -0.0007(18)
C12 0.019(2) 0.012(2) 0.027(3) 0.006(2) 0.009(2) 0.004(2)
C13 0.024(3) 0.011(2) 0.025(3) 0.007(2) 0.015(2) 0.003(2)
C14 0.082(5) 0.019(3) 0.024(3) 0.011(2) 0.030(3) 0.023(3)
C15 0.027(3) 0.013(2) 0.020(3) 0.005(2) 0.008(2) 0.007(2)
C16 0.030(3) 0.014(3) 0.093(6) 0.012(3) 0.026(3) 0.004(2)

loop_
_atom_type_symbol
_atom_type_description
_atom_type_scat_dispersion_real
_atom_type_scat_dispersion_imag
_atom_type_scat_source
C C 0.0181 0.0091 'International Tables Vol C Tables 4.2.6.8 and 6.1.1.4'
H H 0.0000 0.0000 'International Tables Vol C Tables 4.2.6.8 and 6.1.1.4'
N N 0.0311 0.0180 'International Tables Vol C Tables 4.2.6.8 and 6.1.1.4'
F F 0.0727 0.0534 'International Tables Vol C Tables 4.2.6.8 and 6.1.1.4'
Ir Ir -4.7710 6.5667 'International Tables Vol C Tables 4.2.6.8 and 6.1.1.4'

loop_
_geom_angle_atom_site_label_1
_geom_angle_atom_site_label_2
_geom_angle_atom_site_label_3
_geom_angle
N1 Ir1 C11 84.75(17)
N1 Ir1 C4 136.82(17)
C11 Ir1 C4 117.70(18)
N1 Ir1 C2 147.13(17)
C11 Ir1 C2 109.00(18)
C4 Ir1 C2 63.59(18)
N1 Ir1 C3 174.32(17)
C11 Ir1 C3 96.42(17)
C4 Ir1 C3 38.03(17)
C2 Ir1 C3 37.41(17)
N1 Ir1 C1 118.93(17)
C11 Ir1 C1 146.03(18)
C4 Ir1 C1 62.82(18)
C2 Ir1 C1 38.15(17)
C3 Ir1 C1 62.55(17)
N1 Ir1 C5 114.48(17)
C11 Ir1 C5 155.80(18)
C4 Ir1 C5 38.15(18)
C2 Ir1 C5 63.14(17)
C3 Ir1 C5 63.00(17)
C1 Ir1 C5 36.74(17)
C13 N1 Ir1 134.4(3)
C5 C1 C2 108.4(4)
C5 C1 C6 127.6(4)
C2 C1 C6 123.8(4)
C5 C1 Ir1 71.7(3)
C2 C1 Ir1 69.0(2)
C6 C1 Ir1 128.6(3)
C3 C2 C1 108.1(4)
C3 C2 C7 126.1(4)
C1 C2 C7 125.4(5)
C3 C2 Ir1 72.7(3)
C1 C2 Ir1 72.8(3)
C7 C2 Ir1 126.2(3)
C2 C3 C4 107.4(4)
C2 C3 C8 126.1(4)
C4 C3 C8 126.3(4)
C2 C3 Ir1 69.9(2)
C4 C3 Ir1 68.8(2)
C8 C3 Ir1 129.9(3)
C3 C4 C5 108.5(4)
C3 C4 C9 126.1(4)
C5 C4 C9 124.7(4)
C3 C4 Ir1 73.1(2)
C5 C4 Ir1 73.6(3)
C9 C4 Ir1 126.4(3)
C1 C5 C4 107.2(4)
C1 C5 C10 128.1(5)
C4 C5 C10 124.2(4)
C1 C5 Ir1 71.6(2)
C4 C5 Ir1 68.2(2)
C10 C5 Ir1 131.6(3)
F2 C11 F1 102.8(3)
F2 C11 C12 103.9(4)
F1 C11 C12 102.4(4)
F2 C11 Ir1 112.2(3)
F1 C11 Ir1 116.7(3)
C12 C11 Ir1 116.9(3)
F3 C12 F5 107.3(4)
F3 C12 F4 106.3(4)
F5 C12 F4 106.2(4)
F3 C12 C11 112.0(4)
F5 C12 C11 111.8(4)
F4 C12 C11 112.8(4)
N1 C13 C14 108.2(4)
N1 C13 C15 110.0(4)
C14 C13 C15 110.7(4)
N1 C13 C16 108.4(4)
C14 C13 C16 110.8(5)
C15 C13 C16 108.8(4)

loop_
_geom_bond_atom_site_label_1
_geom_bond_atom_site_label_2
_geom_bond_distance
Ir1 N1 1.912(4)
Ir1 C11 2.069(5)
Ir1 C4 2.166(4)
Ir1 C2 2.186(4)
Ir1 C3 2.223(4)
Ir1 C1 2.236(4)
Ir1 C5 2.238(4)
N1 C13 1.472(6)
F1 C11 1.397(5)
F2 C11 1.395(5)
F3 C12 1.337(6)
F4 C12 1.347(6)
F5 C12 1.341(6)
C1 C5 1.410(7)
C1 C2 1.446(6)
C1 C6 1.508(6)
C2 C3 1.414(7)
C2 C7 1.495(6)
C3 C4 1.431(6)
C3 C8 1.497(6)
C4 C5 1.441(7)
C4 C9 1.500(7)
C5 C10 1.503(6)
C11 C12 1.526(7)
C13 C14 1.527(7)
C13 C15 1.518(7)
C13 C16 1.524(7)
